data_4335882
loop_
_publ_author_name
'Daniel L. Reger'
'Andrew Leitner'
'Mark D. Smith'
'T. Thao Tran'
'P. Shiv Halasyamani'

_publ_contact_author_address
;
Department of Chemistry and Biochemistry
University of South Carolina
Columbia, South Carolina 29208
USA
;
_publ_contact_author_email reger@mailbox.sc.edu
_publ_contact_author_fax '1 803 777 9521'
_publ_contact_author_name 'Professor Daniel L. Reger'
_publ_contact_author_phone '1 803 777 2587'
_publ_section_title
;
 Homochiral Helical Metal-Organic Frameworks of Group 1 Metals
;
_journal_name_full 'Inorganic Chemistry'
_journal_page_first 10041
_journal_page_last 10051
_journal_paper_doi 10.1021/ic401327h
_journal_volume 52
_journal_year 2013
_chemical_absolute_configuration ad
_chemical_formula_moiety 'C15 H10 Cs N O5'
_chemical_formula_sum 'C15 H10 Cs N O5'
_chemical_formula_weight 417.15
_chemical_name_systematic
;
 ? 
;
_space_group_crystal_system monoclinic
_space_group_IT_number 4
_space_group_name_Hall 'P 2yb'
_space_group_name_H-M_alt 'P 1 21 1'
_symmetry_space_group_name_Hall 'P 2yb'
_symmetry_space_group_name_H-M 'P 1 21 1'
_atom_sites_solution_hydrogens geom
_atom_sites_solution_primary direct
_atom_sites_solution_secondary difmap
_audit_creation_date 2012-04-19
_audit_creation_method
;
  Olex2 1.1
  (compiled Nov  1 2011 20:42:30, GUI svn.r3906)
;
_cell_angle_alpha 90.00
_cell_angle_beta 99.668(2)
_cell_angle_gamma 90.00
_cell_formula_units_Z 2
_cell_length_a 9.2965(12)
_cell_length_b 6.6108(9)
_cell_length_c 11.2603(15)
_cell_measurement_reflns_used 8079
_cell_measurement_temperature 100(2)
_cell_measurement_theta_max 28.279
_cell_measurement_theta_min 2.223
_cell_volume 682.20(16)
_computing_cell_refinement 'SAINT v6.45A (Bruker, 2003)'
_computing_data_collection 'SMART Version 5.625 (Bruker, 2001)'
_computing_data_reduction 'SAINT v6.45A (Bruker, 2003)'
_computing_molecular_graphics
;
O. V. Dolomanov, L. J. Bourhis, R. J. Gildea, J. A. K. Howard and H. Puschmann,
OLEX2: a complete structure solution, refinement and analysis program.
J. Appl. Cryst. (2009). 42, 339-341.
;
_computing_publication_material
;
O. V. Dolomanov, L. J. Bourhis, R. J. Gildea, J. A. K. Howard and H. Puschmann,
OLEX2: a complete structure solution, refinement and analysis program.
J. Appl. Cryst. (2009). 42, 339-341.
;
_computing_structure_refinement
;
SHELXL, G.M. Sheldrick, Acta Cryst.
2008). A64, 112-122
;
_computing_structure_solution
;
SHELXS, G.M. Sheldrick, Acta Cryst.
(2008). A64, 112-122
;
_diffrn_ambient_temperature 100(2)
_diffrn_measured_fraction_theta_full 0.992
_diffrn_measured_fraction_theta_max 0.992
_diffrn_measurement_device_type 'Bruker SMART APEX CCD diffractometer'
_diffrn_measurement_method 'omega and phi scans'
_diffrn_radiation_monochromator Parallel,graphite
_diffrn_radiation_type 'Mo K\a'
_diffrn_radiation_wavelength 0.71073
_diffrn_reflns_av_R_equivalents 0.0283
_diffrn_reflns_av_unetI/netI 0.0262
_diffrn_reflns_limit_h_max 12
_diffrn_reflns_limit_h_min -12
_diffrn_reflns_limit_k_max 8
_diffrn_reflns_limit_k_min -8
_diffrn_reflns_limit_l_max 15
_diffrn_reflns_limit_l_min -15
_diffrn_reflns_number 12131
_diffrn_reflns_theta_full 28.41
_diffrn_reflns_theta_max 28.41
_diffrn_reflns_theta_min 1.83
_diffrn_source 'sealed tube'
_diffrn_source_current 38.0
_diffrn_source_power 1.786
_diffrn_source_target Mo
_diffrn_source_voltage 47.0
_exptl_absorpt_coefficient_mu 2.738
_exptl_absorpt_correction_T_max 1
_exptl_absorpt_correction_T_min 0.770131
_exptl_absorpt_correction_type multi-scan
_exptl_absorpt_process_details
;
SADABS v.2.10 (Bruker,2003) was used for absorption correction.
R(int) was 0.0418 before and 0.0276 after correction.
The Ratio of minimum to maximum transmission is 0.7701.
The \l/2 correction factor is 0.0015.
;
_exptl_crystal_colour colorless
_exptl_crystal_density_diffrn 2.031
_exptl_crystal_description 'rectangular bar'
_exptl_crystal_F_000 404
_exptl_crystal_size_max 0.2
_exptl_crystal_size_mid 0.1
_exptl_crystal_size_min 0.08
_refine_diff_density_max 1.048
_refine_diff_density_min -0.507
_refine_diff_density_rms 0.091
_refine_ls_abs_structure_details 'Flack H D (1983), Acta Cryst. A39, 876-881'
_refine_ls_abs_structure_Flack 0.01(2)
_refine_ls_extinction_method none
_refine_ls_goodness_of_fit_ref 1.065
_refine_ls_hydrogen_treatment mixed
_refine_ls_matrix_type full
_refine_ls_number_parameters 203
_refine_ls_number_reflns 3404
_refine_ls_number_restraints 1
_refine_ls_restrained_S_all 1.065
_refine_ls_R_factor_all 0.0242
_refine_ls_R_factor_gt 0.0233
_refine_ls_shift/su_max 0.001
_refine_ls_shift/su_mean 0.000
_refine_ls_structure_factor_coef Fsqd
_refine_ls_weighting_details 'calc w=1/[\s^2^(Fo^2^)+(0.0316P)^2^+0.2749P] where P=(Fo^2^+2Fc^2^)/3'
_refine_ls_weighting_scheme calc
_refine_ls_wR_factor_gt 0.0552
_refine_ls_wR_factor_ref 0.0557
_reflns_number_gt 3317
_reflns_number_total 3404
_reflns_threshold_expression >2sigma(I)
_cod_data_source_file ic401327h_si_001_10.cif
_cod_data_source_block 5
_cod_database_code 4335882

loop_
_space_group_symop_id
_space_group_symop_operation_xyz
1 'x, y, z'
2 '-x, y+1/2, -z'

loop_
_atom_site_label
_atom_site_type_symbol
_atom_site_fract_x
_atom_site_fract_y
_atom_site_fract_z
_atom_site_U_iso_or_equiv
_atom_site_adp_type
_atom_site_occupancy
_atom_site_symmetry_multiplicity
_atom_site_calc_flag
_atom_site_refinement_flags
Cs1 Cs 0.593158(14) 0.33064(1) 0.122283(13) 0.01800(6) Uani 1 1 d .
O1 O -0.09750(19) 0.3342(10) 0.23526(16) 0.0208(4) Uani 1 1 d .
O2 O 0.3985(2) 0.3106(8) 0.30219(18) 0.0212(6) Uani 1 1 d .
O3 O 0.3018(3) 0.6041(4) 0.1056(2) 0.0214(5) Uani 1 1 d .
H3 H 0.284(4) 0.729(6) 0.131(4) 0.012(10) Uiso 1 1 d .
O4 O 0.3024(3) 0.1652(4) 0.0114(2) 0.0200(5) Uani 1 1 d .
O5 O 0.2379(3) -0.0225(4) 0.1603(2) 0.0234(5) Uani 1 1 d .
N1 N 0.1505(2) 0.3272(9) 0.26673(17) 0.0140(4) Uani 1 1 d .
C1 C 0.0163(3) 0.3305(11) 0.3073(2) 0.0156(4) Uani 1 1 d .
C2 C 0.0181(3) 0.3347(11) 0.4388(2) 0.0142(4) Uani 1 1 d .
C3 C 0.1518(3) 0.3324(12) 0.5190(2) 0.0144(4) Uani 1 1 d .
C4 C 0.2853(3) 0.3298(11) 0.4745(2) 0.0160(4) Uani 1 1 d .
C5 C 0.2858(3) 0.3225(11) 0.3432(2) 0.0148(5) Uani 1 1 d .
C6 C -0.1125(3) 0.3357(15) 0.4826(2) 0.0180(5) Uani 1 1 d .
H6 H -0.2023 0.3356 0.4280 0.022 Uiso 1 1 calc R
C7 C -0.1130(3) 0.3369(12) 0.6075(2) 0.0210(5) Uani 1 1 d .
H7 H -0.2030 0.3359 0.6369 0.025 Uiso 1 1 calc R
C8 C 0.0163(3) 0.3396(13) 0.6868(3) 0.0196(6) Uani 1 1 d .
H8 H 0.0149 0.3442 0.7709 0.024 Uiso 1 1 calc R
C9 C 0.1534(3) 0.3356(11) 0.6449(2) 0.0168(5) Uani 1 1 d .
C10 C 0.2887(3) 0.3332(15) 0.7243(2) 0.0218(5) Uani 1 1 d .
H10 H 0.2909 0.3317 0.8090 0.026 Uiso 1 1 d R
C11 C 0.4171(3) 0.3330(13) 0.6786(2) 0.0261(6) Uani 1 1 d .
H11 H 0.5076 0.3334 0.7322 0.031 Uiso 1 1 calc R
C12 C 0.4160(3) 0.3320(14) 0.5537(2) 0.0219(5) Uani 1 1 d .
H12 H 0.5055 0.3329 0.5236 0.026 Uiso 1 1 calc R
C13 C 0.1459(3) 0.3110(9) 0.1350(2) 0.0149(7) Uani 1 1 d .
H13 H 0.0434 0.2687 0.1030 0.018 Uiso 1 1 calc R
C14 C 0.1625(4) 0.5128(5) 0.0743(3) 0.0158(6) Uani 1 1 d .
H14A H 0.1422 0.4929 -0.0140 0.019 Uiso 1 1 calc R
H14B H 0.0880 0.6072 0.0954 0.019 Uiso 1 1 calc R
C15 C 0.2399(4) 0.1367(5) 0.0996(3) 0.0140(6) Uani 1 1 d .

loop_
_atom_site_aniso_label
_atom_site_aniso_U_11
_atom_site_aniso_U_22
_atom_site_aniso_U_33
_atom_site_aniso_U_23
_atom_site_aniso_U_13
_atom_site_aniso_U_12
Cs1 0.01412(8) 0.02100(9) 0.01919(9) 0.00230(16) 0.00370(6) -0.00149(18)
O1 0.0156(8) 0.0284(10) 0.0180(8) -0.003(3) 0.0019(7) -0.002(3)
O2 0.0142(8) 0.0313(18) 0.0180(9) 0.0024(14) 0.0027(7) 0.0018(14)
O3 0.0189(12) 0.0160(12) 0.0288(14) -0.0007(10) 0.0023(10) -0.0011(10)
O4 0.0218(11) 0.0219(12) 0.0178(11) -0.0041(9) 0.0076(9) -0.0019(9)
O5 0.0313(14) 0.0162(11) 0.0244(12) 0.0007(10) 0.0102(11) 0.0027(10)
N1 0.0145(9) 0.0160(9) 0.0115(9) 0.001(2) 0.0028(7) -0.002(3)
C1 0.0176(11) 0.0129(10) 0.0165(11) 0.000(3) 0.0033(9) 0.002(3)
C2 0.0179(11) 0.0092(10) 0.0158(10) 0.002(2) 0.0039(9) -0.002(3)
C3 0.0213(11) 0.0108(10) 0.0113(10) 0.002(3) 0.0033(8) -0.003(3)
C4 0.0199(11) 0.0131(10) 0.0148(10) 0.002(3) 0.0026(9) -0.001(3)
C5 0.0166(10) 0.0139(13) 0.0139(11) -0.002(2) 0.0022(9) 0.000(2)
C6 0.0212(11) 0.0138(12) 0.0199(12) 0.005(3) 0.0061(9) 0.001(3)
C7 0.0255(12) 0.0179(13) 0.0220(12) 0.003(3) 0.0112(10) -0.003(3)
C8 0.0310(13) 0.0131(15) 0.0164(11) 0.001(3) 0.0088(10) 0.000(3)
C9 0.0276(12) 0.0098(11) 0.0138(10) -0.001(3) 0.0058(9) 0.001(3)
C10 0.0306(13) 0.0207(12) 0.0134(11) 0.002(3) 0.0019(10) 0.000(4)
C11 0.0251(13) 0.0329(15) 0.0175(12) -0.005(3) -0.0046(10) -0.001(4)
C12 0.0189(11) 0.0272(13) 0.0190(12) 0.003(3) 0.0015(9) -0.001(3)
C13 0.0155(11) 0.017(2) 0.0125(11) 0.0008(15) 0.0024(8) -0.0020(17)
C14 0.0173(16) 0.0158(15) 0.0139(15) -0.0003(12) 0.0021(13) 0.0001(13)
C15 0.0127(15) 0.0142(15) 0.0145(15) -0.0003(12) 0.0003(13) 0.0010(13)

loop_
_atom_type_symbol
_atom_type_description
_atom_type_scat_dispersion_real
_atom_type_scat_dispersion_imag
_atom_type_scat_source
C C 0.0033 0.0016 'International Tables Vol C Tables 4.2.6.8 and 6.1.1.4'
H H 0.0000 0.0000 'International Tables Vol C Tables 4.2.6.8 and 6.1.1.4'
Cs Cs -0.3680 2.1192 'International Tables Vol C Tables 4.2.6.8 and 6.1.1.4'
N N 0.0061 0.0033 'International Tables Vol C Tables 4.2.6.8 and 6.1.1.4'
O O 0.0106 0.0060 'International Tables Vol C Tables 4.2.6.8 and 6.1.1.4'

loop_
_geom_angle_atom_site_label_1
_geom_angle_atom_site_label_2
_geom_angle_atom_site_label_3
_geom_angle
_geom_angle_site_symmetry_1
_geom_angle_site_symmetry_3
Cs1 Cs1 Cs1 95.603(11) 2_655 2_645
O1 Cs1 Cs1 120.72(11) 1_655 2_655
O1 Cs1 Cs1 121.50(11) 1_655 2_645
O1 Cs1 O3 86.78(8) 1_655 2_645
O1 Cs1 O3 140.21(12) 1_655 .
O1 Cs1 O4 158.95(14) 1_655 .
O1 Cs1 C10 67.82(14) 1_655 2_646
O1 Cs1 C10 67.16(14) 1_655 2_656
O1 Cs1 C15 150.76(11) 1_655 .
O1 Cs1 C15 78.46(10) 1_655 2_655
O2 Cs1 Cs1 103.82(8) . 2_655
O2 Cs1 Cs1 99.90(8) . 2_645
O2 Cs1 O1 111.88(5) . 1_655
O2 Cs1 O3 145.38(10) . 2_645
O2 Cs1 O3 57.22(9) . .
O2 Cs1 O4 69.69(7) . .
O2 Cs1 C10 83.74(10) . 2_656
O2 Cs1 C10 79.13(10) . 2_646
O2 Cs1 C15 148.89(11) . 2_655
O2 Cs1 C15 49.73(8) . .
O3 Cs1 Cs1 89.49(5) 2_645 2_655
O3 Cs1 Cs1 46.83(5) . 2_655
O3 Cs1 Cs1 46.38(4) 2_645 2_645
O3 Cs1 Cs1 98.26(5) . 2_645
O3 Cs1 O3 124.72(4) . 2_645
O3 Cs1 C10 130.87(6) 2_645 2_656
O3 Cs1 C10 73.41(8) . 2_656
O3 Cs1 C10 81.83(8) 2_645 2_646
O3 Cs1 C10 133.38(6) . 2_646
O3 Cs1 C15 95.51(8) . 2_655
O3 Cs1 C15 100.13(7) 2_645 .
O3 Cs1 C15 55.49(9) . .
O3 Cs1 C15 60.72(7) 2_645 2_655
O4 Cs1 Cs1 40.60(4) . 2_645
O4 Cs1 Cs1 111.70(5) 2_655 2_645
O4 Cs1 Cs1 77.47(5) . 2_655
O4 Cs1 Cs1 41.55(5) 2_655 2_655
O4 Cs1 O1 80.34(11) 2_655 1_655
O4 Cs1 O2 133.14(11) 2_655 .
O4 Cs1 O3 76.92(6) 2_655 2_645
O4 Cs1 O3 59.38(6) . .
O4 Cs1 O3 82.66(6) . 2_645
O4 Cs1 O3 83.96(7) 2_655 .
O4 Cs1 O4 114.58(5) 2_655 .
O4 Cs1 C10 92.60(9) . 2_646
O4 Cs1 C10 142.48(6) 2_655 2_646
O4 Cs1 C10 58.73(8) 2_655 2_656
O4 Cs1 C10 132.73(8) . 2_656
O4 Cs1 C15 20.30(7) . .
O4 Cs1 C15 128.87(7) 2_655 .
O4 Cs1 C15 111.46(7) . 2_655
O4 Cs1 C15 16.33(7) 2_655 2_655
C10 Cs1 Cs1 167.62(8) 2_646 2_655
C10 Cs1 Cs1 71.76(8) 2_656 2_655
C10 Cs1 Cs1 167.36(8) 2_656 2_645
C10 Cs1 Cs1 72.02(8) 2_646 2_645
C10 Cs1 C10 120.62(7) 2_646 2_656
C15 Cs1 Cs1 49.45(6) 2_655 2_655
C15 Cs1 Cs1 98.61(5) 2_655 2_645
C15 Cs1 Cs1 54.58(5) . 2_645
C15 Cs1 Cs1 87.94(6) . 2_655
C15 Cs1 C10 84.94(8) . 2_646
C15 Cs1 C10 130.65(7) 2_655 2_646
C15 Cs1 C10 123.19(7) . 2_656
C15 Cs1 C10 73.27(8) 2_655 2_656
C15 Cs1 C15 129.68(4) . 2_655
C1 O1 Cs1 164.23(17) . 1_455
C5 O2 Cs1 158.2(2) . .
Cs1 O3 Cs1 86.79(6) . 2_655
Cs1 O3 H3 134(3) . .
Cs1 O3 H3 85(3) 2_655 .
C14 O3 Cs1 119.83(18) . .
C14 O3 Cs1 112.43(18) . 2_655
C14 O3 H3 105(3) . .
Cs1 O4 Cs1 97.85(7) 2_645 .
C15 O4 Cs1 103.4(2) . .
C15 O4 Cs1 122.3(2) . 2_645
C1 N1 C5 123.9(2) . .
C1 N1 C13 116.8(2) . .
C5 N1 C13 119.1(2) . .
O1 C1 N1 120.3(2) . .
O1 C1 C2 121.8(2) . .
N1 C1 C2 117.8(2) . .
C3 C2 C1 120.1(2) . .
C6 C2 C1 119.6(2) . .
C6 C2 C3 120.2(2) . .
C2 C3 C4 120.4(2) . .
C2 C3 C9 120.2(2) . .
C4 C3 C9 119.5(2) . .
C3 C4 C5 120.3(2) . .
C12 C4 C3 120.0(2) . .
C12 C4 C5 119.7(2) . .
O2 C5 N1 120.6(2) . .
O2 C5 C4 121.9(2) . .
N1 C5 C4 117.4(2) . .
C2 C6 H6 119.8 . .
C2 C6 C7 120.4(3) . .
C7 C6 H6 119.8 . .
C6 C7 H7 120.0 . .
C8 C7 C6 120.0(3) . .
C8 C7 H7 120.0 . .
C7 C8 H8 119.4 . .
C7 C8 C9 121.1(2) . .
C9 C8 H8 119.4 . .
C3 C9 C8 118.0(2) . .
C3 C9 C10 119.5(2) . .
C10 C9 C8 122.5(2) . .
Cs1 C10 Cs1 120.62(7) 2_656 2_646
Cs1 C10 H10 66.2 2_656 .
Cs1 C10 H10 65.2 2_646 .
C9 C10 Cs1 116.9(6) . 2_646
C9 C10 Cs1 115.9(6) . 2_656
C9 C10 H10 120.1 . .
C11 C10 Cs1 88.2(5) . 2_656
C11 C10 Cs1 88.1(5) . 2_646
C11 C10 C9 119.8(2) . .
C11 C10 H10 120.1 . .
C10 C11 H11 119.6 . .
C10 C11 C12 120.9(2) . .
C12 C11 H11 119.6 . .
C4 C12 C11 120.3(2) . .
C4 C12 H12 119.9 . .
C11 C12 H12 119.9 . .
N1 C13 H13 104.2 . .
N1 C13 C14 113.5(5) . .
N1 C13 C15 113.1(4) . .
C14 C13 H13 104.2 . .
C14 C13 C15 115.9(2) . .
C15 C13 H13 104.2 . .
O3 C14 C13 114.8(3) . .
O3 C14 H14A 108.6 . .
O3 C14 H14B 108.6 . .
C13 C14 H14A 108.6 . .
C13 C14 H14B 108.6 . .
H14A C14 H14B 107.5 . .
Cs1 C15 Cs1 75.97(7) . 2_645
O4 C15 Cs1 56.26(18) . .
O4 C15 O5 127.7(3) . .
O4 C15 C13 117.0(3) . .
O5 C15 Cs1 87.5(2) . 2_645
O5 C15 Cs1 111.5(3) . .
O5 C15 C13 115.2(3) . .
C13 C15 Cs1 153.4(2) . 2_645
C13 C15 Cs1 105.9(2) . .

loop_
_geom_bond_atom_site_label_1
_geom_bond_atom_site_label_2
_geom_bond_distance
_geom_bond_site_symmetry_2
Cs1 Cs1 4.4618(4) 2_655
Cs1 Cs1 4.4618(4) 2_645
Cs1 O1 2.9429(18) 1_655
Cs1 O2 2.937(2) .
Cs1 O3 3.259(3) 2_645
Cs1 O3 3.235(3) .
Cs1 O4 2.931(2) 2_655
Cs1 O4 2.988(2) .
Cs1 C10 3.820(9) 2_656
Cs1 C10 3.790(9) 2_646
Cs1 H10 3.516 2_646
Cs1 C15 3.494(4) .
Cs1 C15 3.748(3) 2_655
O1 Cs1 2.9429(18) 1_455
O1 C1 1.220(3) .
O2 C5 1.217(3) .
O3 Cs1 3.259(3) 2_655
O3 H3 0.90(4) .
O3 C14 1.419(4) .
O4 Cs1 2.931(2) 2_645
O4 C15 1.246(4) .
O5 C15 1.256(4) .
N1 C1 1.399(3) .
N1 C5 1.400(3) .
N1 C13 1.481(3) .
C1 C2 1.478(3) .
C2 C3 1.409(3) .
C2 C6 1.385(3) .
C3 C4 1.415(3) .
C3 C9 1.415(3) .
C4 C5 1.480(3) .
C4 C12 1.381(3) .
C6 H6 0.9500 .
C6 C7 1.407(4) .
C7 H7 0.9500 .
C7 C8 1.373(4) .
C8 H8 0.9500 .
C8 C9 1.432(4) .
C9 C10 1.416(4) .
C10 Cs1 3.820(9) 2_646
C10 Cs1 3.790(9) 2_656
C10 H10 0.9500 .
C10 C11 1.377(4) .
C11 H11 0.9500 .
C11 C12 1.405(4) .
C12 H12 0.9500 .
C13 H13 1.0000 .
C13 C14 1.519(6) .
C13 C15 1.538(6) .
C14 H14A 0.9900 .
C14 H14B 0.9900 .
C15 Cs1 3.748(3) 2_645

loop_
_geom_hbond_atom_site_label_D
_geom_hbond_atom_site_label_H
_geom_hbond_atom_site_label_A
_geom_hbond_distance_DH
_geom_hbond_distance_HA
_geom_hbond_distance_DA
_geom_hbond_angle_DHA
_geom_hbond_site_symmetry_A
O3 H3 O5 0.90(4) 1.75(4) 2.636(4) 173(4) 1_565

loop_
_geom_torsion_atom_site_label_1
_geom_torsion_atom_site_label_2
_geom_torsion_atom_site_label_3
_geom_torsion_atom_site_label_4
_geom_torsion
_geom_torsion_site_symmetry_1
_geom_torsion_site_symmetry_4
Cs1 Cs1 O2 C5 32.1(13) 2_655 .
Cs1 Cs1 O2 C5 -66.3(13) 2_645 .
Cs1 Cs1 O3 Cs1 -89.95(5) 2_645 2_655
Cs1 Cs1 O3 C14 114.1(2) 2_655 .
Cs1 Cs1 O3 C14 24.1(2) 2_645 .
Cs1 Cs1 O4 Cs1 114.39(6) 2_655 2_645
Cs1 Cs1 O4 C15 -119.6(2) 2_655 .
Cs1 Cs1 O4 C15 126.0(2) 2_645 .
Cs1 Cs1 C15 Cs1 98.36(4) 2_655 2_645
Cs1 Cs1 C15 O4 58.1(2) 2_655 .
Cs1 Cs1 C15 O4 -40.26(18) 2_645 .
Cs1 Cs1 C15 O5 179.9(2) 2_655 .
Cs1 Cs1 C15 O5 81.5(2) 2_645 .
Cs1 Cs1 C15 C13 -54.10(19) 2_655 .
Cs1 Cs1 C15 C13 -152.5(2) 2_645 .
Cs1 O1 C1 N1 173.9(16) 1_455 .
Cs1 O1 C1 C2 -8(3) 1_455 .
Cs1 O2 C5 N1 17.3(18) . .
Cs1 O2 C5 C4 -163.6(8) . .
Cs1 O3 C14 C13 142.4(2) 2_655 .
Cs1 O3 C14 C13 42.8(3) . .
Cs1 O4 C15 Cs1 -108.5(2) . 2_645
Cs1 O4 C15 Cs1 108.5(2) 2_645 .
Cs1 O4 C15 O5 -92.4(4) . .
Cs1 O4 C15 O5 16.1(5) 2_645 .
Cs1 O4 C15 C13 91.7(3) . .
Cs1 O4 C15 C13 -159.8(2) 2_645 .
Cs1 C10 C11 C12 -120.0(8) 2_656 .
Cs1 C10 C11 C12 119.3(8) 2_646 .
O1 Cs1 O2 C5 163.8(13) 1_655 .
O1 Cs1 O3 Cs1 88.18(13) 1_655 2_655
O1 Cs1 O3 C14 -157.7(2) 1_655 .
O1 Cs1 O4 Cs1 -37.22(18) 1_655 2_645
O1 Cs1 O4 C15 88.8(3) 1_655 .
O1 Cs1 C15 Cs1 -92.4(2) 1_655 2_645
O1 Cs1 C15 O4 -132.7(3) 1_655 .
O1 Cs1 C15 O5 -10.9(4) 1_655 .
O1 Cs1 C15 C13 115.1(3) 1_655 .
O1 C1 C2 C3 -179.3(8) . .
O1 C1 C2 C6 2.3(12) . .
O2 Cs1 O3 Cs1 173.55(12) . 2_655
O2 Cs1 O3 C14 -72.4(2) . .
O2 Cs1 O4 Cs1 -135.54(12) . 2_645
O2 Cs1 O4 C15 -9.6(2) . .
O2 Cs1 C15 Cs1 -151.53(15) . 2_645
O2 Cs1 C15 O4 168.2(3) . .
O2 Cs1 C15 O5 -70.0(2) . .
O2 Cs1 C15 C13 56.0(2) . .
O3 Cs1 O2 C5 27.2(13) . .
O3 Cs1 O2 C5 -77.8(13) 2_645 .
O3 Cs1 O3 Cs1 -48.32(11) 2_645 2_655
O3 Cs1 O3 C14 65.8(2) 2_645 .
O3 Cs1 O4 Cs1 161.32(9) . 2_645
O3 Cs1 O4 Cs1 23.28(7) 2_645 2_645
O3 Cs1 O4 C15 -72.7(2) . .
O3 Cs1 O4 C15 149.3(2) 2_645 .
O3 Cs1 C15 Cs1 9.26(6) 2_645 2_645
O3 Cs1 C15 Cs1 134.66(9) . 2_645
O3 Cs1 C15 O4 94.4(2) . .
O3 Cs1 C15 O4 -31.0(2) 2_645 .
O3 Cs1 C15 O5 -143.8(2) . .
O3 Cs1 C15 O5 90.8(2) 2_645 .
O3 Cs1 C15 C13 -17.80(17) . .
O3 Cs1 C15 C13 -143.21(19) 2_645 .
O4 Cs1 O2 C5 -38.7(13) . .
O4 Cs1 O2 C5 66.4(13) 2_655 .
O4 Cs1 O3 Cs1 -102.10(8) . 2_655
O4 Cs1 O3 Cs1 21.18(6) 2_655 2_655
O4 Cs1 O3 C14 12.0(2) . .
O4 Cs1 O3 C14 135.3(2) 2_655 .
O4 Cs1 O4 Cs1 95.23(10) 2_655 2_645
O4 Cs1 O4 C15 -138.80(19) 2_655 .
O4 Cs1 C15 Cs1 90.55(9) 2_655 2_645
O4 Cs1 C15 Cs1 40.26(18) . 2_645
O4 Cs1 C15 O4 50.3(2) 2_655 .
O4 Cs1 C15 O5 121.8(3) . .
O4 Cs1 C15 O5 172.06(19) 2_655 .
O4 Cs1 C15 C13 -112.2(3) . .
O4 Cs1 C15 C13 -61.9(2) 2_655 .
N1 C1 C2 C3 -0.9(11) . .
N1 C1 C2 C6 -179.3(7) . .
N1 C13 C14 O3 67.5(3) . .
N1 C13 C15 Cs1 -175.4(4) . 2_645
N1 C13 C15 Cs1 -85.1(3) . .
N1 C13 C15 O4 -144.9(4) . .
N1 C13 C15 O5 38.7(5) . .
C1 N1 C5 O2 176.7(8) . .
C1 N1 C5 C4 -2.5(10) . .
C1 N1 C13 C14 98.2(6) . .
C1 N1 C13 C15 -127.2(5) . .
C1 C2 C3 C4 1.1(11) . .
C1 C2 C3 C9 -179.8(7) . .
C1 C2 C6 C7 179.1(7) . .
C2 C3 C4 C5 -2.1(11) . .
C2 C3 C4 C12 178.6(8) . .
C2 C3 C9 C8 0.5(13) . .
C2 C3 C9 C10 -180.0(7) . .
C2 C6 C7 C8 0.8(15) . .
C3 C2 C6 C7 0.8(14) . .
C3 C4 C5 O2 -176.5(8) . .
C3 C4 C5 N1 2.7(10) . .
C3 C4 C12 C11 1.2(13) . .
C3 C9 C10 Cs1 105.4(7) . 2_656
C3 C9 C10 Cs1 -102.7(7) . 2_646
C3 C9 C10 C11 1.6(14) . .
C4 C3 C9 C8 179.6(6) . .
C4 C3 C9 C10 -0.9(13) . .
C5 N1 C1 O1 -179.9(8) . .
C5 N1 C1 C2 1.6(11) . .
C5 N1 C13 C14 -86.7(7) . .
C5 N1 C13 C15 48.0(8) . .
C5 C4 C12 C11 -178.1(7) . .
C6 C2 C3 C4 179.5(9) . .
C6 C2 C3 C9 -1.4(12) . .
C6 C7 C8 C9 -1.7(13) . .
C7 C8 C9 C3 1.1(13) . .
C7 C8 C9 C10 -178.4(9) . .
C8 C9 C10 Cs1 76.8(8) . 2_646
C8 C9 C10 Cs1 -75.1(8) . 2_656
C8 C9 C10 C11 -178.9(9) . .
C9 C3 C4 C5 178.8(7) . .
C9 C3 C4 C12 -0.5(12) . .
C9 C10 C11 C12 -0.9(14) . .
C10 Cs1 O2 C5 101.5(13) 2_656 .
C10 Cs1 O2 C5 -135.6(13) 2_646 .
C10 Cs1 O3 Cs1 -162.97(11) 2_646 2_655
C10 Cs1 O3 Cs1 80.31(8) 2_656 2_655
C10 Cs1 O3 C14 -48.9(3) 2_646 .
C10 Cs1 O3 C14 -165.6(2) 2_656 .
C10 Cs1 O4 Cs1 164.47(10) 2_656 2_645
C10 Cs1 O4 Cs1 -58.14(8) 2_646 2_645
C10 Cs1 O4 C15 67.8(2) 2_646 .
C10 Cs1 O4 C15 -69.6(2) 2_656 .
C10 Cs1 C15 Cs1 -71.50(8) 2_646 2_645
C10 Cs1 C15 Cs1 164.93(10) 2_656 2_645
C10 Cs1 C15 O4 -111.8(2) 2_646 .
C10 Cs1 C15 O4 124.7(2) 2_656 .
C10 Cs1 C15 O5 10.0(2) 2_646 .
C10 Cs1 C15 O5 -113.6(2) 2_656 .
C10 Cs1 C15 C13 136.0(2) 2_646 .
C10 Cs1 C15 C13 12.5(2) 2_656 .
C10 C11 C12 C4 -0.5(14) . .
C12 C4 C5 O2 2.9(11) . .
C12 C4 C5 N1 -178.0(8) . .
C13 N1 C1 O1 -5.0(11) . .
C13 N1 C1 C2 176.5(5) . .
C13 N1 C5 O2 1.9(11) . .
C13 N1 C5 C4 -177.3(6) . .
C14 C13 C15 Cs1 -41.9(7) . 2_645
C14 C13 C15 Cs1 48.4(3) . .
C14 C13 C15 O4 -11.4(5) . .
C14 C13 C15 O5 172.2(3) . .
C15 Cs1 O2 C5 -43.0(12) . .
C15 Cs1 O2 C5 59.4(13) 2_655 .
C15 Cs1 O3 Cs1 -125.80(9) . 2_655
C15 Cs1 O3 Cs1 9.61(7) 2_655 2_655
C15 Cs1 O3 C14 -11.7(2) . .
C15 Cs1 O3 C14 123.7(2) 2_655 .
C15 Cs1 O4 Cs1 77.80(8) 2_655 2_645
C15 Cs1 O4 Cs1 -126.0(2) . 2_645
C15 Cs1 O4 C15 -156.2(2) 2_655 .
C15 Cs1 C15 Cs1 69.44(13) 2_655 2_645
C15 Cs1 C15 O4 29.2(3) 2_655 .
C15 Cs1 C15 O5 150.9(2) 2_655 .
C15 Cs1 C15 C13 -83.03(18) 2_655 .
C15 C13 C14 O3 -65.8(4) . .
